data_7224110
loop_
_publ_author_name
'Ma, De-Yun'
'Qin, Liang'
'Lei, Jia-Mei'
'Liang, Yun-Qiu'
'Lin, Wei-Jie'
'Yan, Jing-Jing'
'Ding, Wan-Qiu'
'Guo, Hai-Fu'
'Ling, Yun'

_publ_section_title
;
 Structural diversity of a series of coordination polymers built from
 5-substituted isophthalic acid with or without a methyl-functionalized
 N-donor ligand
;
_journal_issue 8
_journal_name_full CrystEngComm
_journal_page_first 1363
_journal_paper_doi 10.1039/C5CE02314A
_journal_volume 18
_journal_year 2016
_chemical_formula_moiety 'C28 H22 N2 O8 Zn'
_chemical_formula_sum 'C28 H22 N2 O8 Zn'
_chemical_formula_weight 579.85
_chemical_name_systematic
; 
 ? 
;
_space_group_IT_number 15
_symmetry_cell_setting monoclinic
_symmetry_space_group_name_Hall '-C 2yc'
_symmetry_space_group_name_H-M 'C 1 2/c 1'
_atom_sites_solution_hydrogens geom
_atom_sites_solution_primary direct
_atom_sites_solution_secondary difmap
_audit_creation_method SHELXL-97
_audit_update_record
;
2015-10-29 deposited with the CCDC.
2016-01-05 downloaded from the CCDC.
;
_cell_angle_alpha 90.00
_cell_angle_beta 117.91(3)
_cell_angle_gamma 90.00
_cell_formula_units_Z 4
_cell_length_a 20.941(4)
_cell_length_b 8.9021(18)
_cell_length_c 15.065(3)
_cell_measurement_temperature 293(2)
_cell_measurement_theta_max 25.20
_cell_measurement_theta_min 2.06
_cell_volume 2481.7(11)
_computing_cell_refinement SMART
_computing_data_collection 'SMART (Bruker, 2008)'
_computing_data_reduction 'SAINT (Bruker, 2008)'
_computing_molecular_graphics SHELXTL
_computing_publication_material SHELXTL
_computing_structure_refinement SHELXTL
_computing_structure_solution 'SHELXTL (Bruker, 2008)'
_diffrn_ambient_temperature 293(2)
_diffrn_measured_fraction_theta_full 0.998
_diffrn_measured_fraction_theta_max 0.998
_diffrn_measurement_device_type 'Bruker Smart Apex Duo CCD'
_diffrn_measurement_method 'phi and omega scans'
_diffrn_radiation_monochromator graphite
_diffrn_radiation_source 'fine-focus sealed tube'
_diffrn_radiation_type MoK\a
_diffrn_radiation_wavelength 0.71073
_diffrn_reflns_av_R_equivalents 0.0433
_diffrn_reflns_av_sigmaI/netI 0.0348
_diffrn_reflns_limit_h_max 24
_diffrn_reflns_limit_h_min -24
_diffrn_reflns_limit_k_max 10
_diffrn_reflns_limit_k_min -10
_diffrn_reflns_limit_l_max 18
_diffrn_reflns_limit_l_min -16
_diffrn_reflns_number 9564
_diffrn_reflns_theta_full 25.20
_diffrn_reflns_theta_max 25.20
_diffrn_reflns_theta_min 3.06
_exptl_absorpt_coefficient_mu 1.047
_exptl_absorpt_correction_T_max 0.7985
_exptl_absorpt_correction_T_min 0.7365
_exptl_absorpt_correction_type multi-scan
_exptl_absorpt_process_details sadabs
_exptl_crystal_colour colorless
_exptl_crystal_density_diffrn 1.552
_exptl_crystal_density_method 'not measured'
_exptl_crystal_description block
_exptl_crystal_F_000 1192
_exptl_crystal_size_max 0.32
_exptl_crystal_size_mid 0.28
_exptl_crystal_size_min 0.23
_refine_diff_density_max 0.735
_refine_diff_density_min -0.531
_refine_diff_density_rms 0.092
_refine_ls_extinction_method none
_refine_ls_goodness_of_fit_ref 1.063
_refine_ls_hydrogen_treatment mixed
_refine_ls_matrix_type full
_refine_ls_number_parameters 179
_refine_ls_number_reflns 2231
_refine_ls_number_restraints 0
_refine_ls_restrained_S_all 1.063
_refine_ls_R_factor_all 0.0447
_refine_ls_R_factor_gt 0.0402
_refine_ls_shift/su_max 0.015
_refine_ls_shift/su_mean 0.000
_refine_ls_structure_factor_coef Fsqd
_refine_ls_weighting_details 'calc w=1/[\s^2^(Fo^2^)+(0.0705P)^2^+0.0000P] where P=(Fo^2^+2Fc^2^)/3'
_refine_ls_weighting_scheme calc
_refine_ls_wR_factor_gt 0.1043
_refine_ls_wR_factor_ref 0.1081
_reflns_number_gt 1934
_reflns_number_total 2231
_reflns_threshold_expression >2sigma(I)
_cod_data_source_file c5ce02314a2.cif
_cod_data_source_block 2
_cod_depositor_comments
;
The following automatic conversions were performed:

'_symmetry_cell_setting' value 'Monoclinic' changed to 'monoclinic'
according to
/usr/data/users/saulius/crontab/automatic-downloads/rss-feeds/RSC/lib/dictionaries/cif_core.dic
dictionary named 'cif_core.dic' version 2.4.2 from 2011-04-26.

Automatic conversion script
Id: cif_fix_values 4268 2015-11-12 08:31:59Z antanas 

 Adding full bibliography for 7224103--7224111.cif.
;
_cod_original_cell_volume 2481.7(8)
_cod_original_sg_symbol_H-M 'C 2/c'
_cod_database_code 7224110

loop_
_symmetry_equiv_pos_as_xyz
'x, y, z'
'-x, y, -z+1/2'
'x+1/2, y+1/2, z'
'-x+1/2, y+1/2, -z+1/2'
'-x, -y, -z'
'x, -y, z-1/2'
'-x+1/2, -y+1/2, -z'
'x+1/2, -y+1/2, z-1/2'

loop_
_atom_site_label
_atom_site_type_symbol
_atom_site_fract_x
_atom_site_fract_y
_atom_site_fract_z
_atom_site_U_iso_or_equiv
_atom_site_adp_type
_atom_site_occupancy
_atom_site_symmetry_multiplicity
_atom_site_calc_flag
_atom_site_refinement_flags
C1 C 0.09305(13) 0.8600(3) 0.12491(18) 0.0373(5) Uani 1 1 d .
C2 C 0.15549(13) 0.9461(3) 0.16998(19) 0.0379(6) Uani 1 1 d .
H2 H 0.1822 0.9476 0.2396 0.046 Uiso 1 1 calc R
C3 C 0.17861(13) 1.0295(3) 0.11319(19) 0.0383(5) Uani 1 1 d .
C4 C 0.13791(14) 1.0300(3) 0.00865(19) 0.0439(6) Uani 1 1 d .
H4 H 0.1522 1.0882 -0.0302 0.053 Uiso 1 1 calc R
C5 C 0.07620(15) 0.9433(3) -0.0364(2) 0.0495(7) Uani 1 1 d .
H5 H 0.0493 0.9421 -0.1061 0.059 Uiso 1 1 calc R
C6 C 0.05382(14) 0.8581(3) 0.02080(19) 0.0447(6) Uani 1 1 d .
H6 H 0.0124 0.7994 -0.0106 0.054 Uiso 1 1 calc R
C7 C 0.06892(13) 0.7726(3) 0.1891(2) 0.0400(6) Uani 1 1 d .
C8 C 0.24798(15) 1.1131(3) 0.1673(2) 0.0427(6) Uani 1 1 d .
C9 C -0.12084(13) 0.3537(3) 0.19893(18) 0.0392(6) Uani 1 1 d .
C10 C -0.18355(13) 0.2760(3) 0.13671(19) 0.0401(6) Uani 1 1 d .
H10 H -0.2039 0.2116 0.1652 0.048 Uiso 1 1 calc R
C11 C -0.21640(12) 0.2922(3) 0.03353(18) 0.0336(5) Uani 1 1 d .
C12 C -0.18283(14) 0.3916(3) -0.0036(2) 0.0444(6) Uani 1 1 d .
H12 H -0.2025 0.4075 -0.0724 0.053 Uiso 1 1 calc R
C13 C -0.12123(14) 0.4653(3) 0.06121(19) 0.0445(6) Uani 1 1 d .
H13 H -0.1001 0.5308 0.0344 0.053 Uiso 1 1 calc R
C14 C -0.08604(17) 0.3358(4) 0.3107(2) 0.0670(9) Uani 1 1 d .
H14A H -0.0345 0.3424 0.3380 0.100 Uiso 1 1 calc R
H14B H -0.0987 0.2397 0.3269 0.100 Uiso 1 1 calc R
H14C H -0.1026 0.4139 0.3389 0.100 Uiso 1 1 calc R
N1 N -0.08932(10) 0.4481(2) 0.16192(15) 0.0360(5) Uani 1 1 d .
O1 O 0.01650(9) 0.6811(2) 0.14482(14) 0.0458(4) Uani 1 1 d .
O2 O 0.09980(10) 0.7905(2) 0.28213(13) 0.0462(4) Uani 1 1 d .
O3 O 0.28520(12) 1.1059(2) 0.25755(15) 0.0594(6) Uani 1 1 d .
O4 O 0.26546(11) 1.1936(2) 0.10847(15) 0.0581(5) Uani 1 1 d .
H4A H 0.3054 1.2315 0.1420 0.087 Uiso 1 1 calc R
Zn1 Zn 0.0000 0.58391(4) 0.2500 0.03707(18) Uani 1 2 d S

loop_
_atom_site_aniso_label
_atom_site_aniso_U_11
_atom_site_aniso_U_22
_atom_site_aniso_U_33
_atom_site_aniso_U_23
_atom_site_aniso_U_13
_atom_site_aniso_U_12
C1 0.0325(13) 0.0410(12) 0.0352(13) 0.0007(11) 0.0132(11) 0.0053(10)
C2 0.0377(14) 0.0438(13) 0.0274(13) 0.0015(10) 0.0111(11) 0.0032(11)
C3 0.0382(14) 0.0410(12) 0.0344(13) 0.0023(11) 0.0160(12) 0.0051(11)
C4 0.0406(15) 0.0542(15) 0.0360(14) 0.0088(12) 0.0171(12) 0.0068(12)
C5 0.0404(15) 0.0724(17) 0.0267(14) 0.0049(12) 0.0082(12) 0.0074(13)
C6 0.0348(14) 0.0577(15) 0.0363(14) -0.0032(12) 0.0123(12) 0.0000(12)
C7 0.0327(13) 0.0443(13) 0.0413(15) 0.0028(11) 0.0158(12) 0.0086(11)
C8 0.0443(15) 0.0469(14) 0.0379(15) -0.0004(11) 0.0201(13) 0.0005(11)
C9 0.0330(13) 0.0447(13) 0.0279(13) 0.0040(11) 0.0041(11) -0.0015(11)
C10 0.0344(13) 0.0472(13) 0.0304(13) 0.0038(11) 0.0081(11) -0.0060(11)
C11 0.0262(12) 0.0413(12) 0.0275(12) -0.0039(9) 0.0078(10) 0.0011(10)
C12 0.0356(14) 0.0643(16) 0.0240(12) -0.0019(11) 0.0061(11) -0.0095(12)
C13 0.0369(14) 0.0609(15) 0.0300(13) 0.0002(12) 0.0110(12) -0.0098(12)
C14 0.058(2) 0.088(2) 0.0304(15) 0.0110(15) 0.0001(14) -0.0287(18)
N1 0.0260(10) 0.0434(10) 0.0301(11) -0.0009(9) 0.0062(9) -0.0022(8)
O1 0.0358(10) 0.0514(10) 0.0430(11) 0.0043(8) 0.0126(9) -0.0052(8)
O2 0.0468(11) 0.0581(11) 0.0343(10) 0.0010(8) 0.0195(9) 0.0005(9)
O3 0.0617(14) 0.0787(14) 0.0320(11) -0.0060(9) 0.0170(11) -0.0257(11)
O4 0.0526(13) 0.0752(14) 0.0409(11) 0.0118(10) 0.0172(10) -0.0150(10)
Zn1 0.0274(3) 0.0461(3) 0.0272(3) 0.000 0.00407(19) 0.000

loop_
_atom_type_symbol
_atom_type_description
_atom_type_scat_dispersion_real
_atom_type_scat_dispersion_imag
_atom_type_scat_source
C C 0.0033 0.0016 'International Tables Vol C Tables 4.2.6.8 and 6.1.1.4'
H H 0.0000 0.0000 'International Tables Vol C Tables 4.2.6.8 and 6.1.1.4'
N N 0.0061 0.0033 'International Tables Vol C Tables 4.2.6.8 and 6.1.1.4'
O O 0.0106 0.0060 'International Tables Vol C Tables 4.2.6.8 and 6.1.1.4'
Zn Zn 0.2839 1.4301 'International Tables Vol C Tables 4.2.6.8 and 6.1.1.4'

loop_
_geom_angle_atom_site_label_1
_geom_angle_atom_site_label_2
_geom_angle_atom_site_label_3
_geom_angle
_geom_angle_site_symmetry_1
_geom_angle_site_symmetry_3
C2 C1 C6 118.9(2) . .
C2 C1 C7 119.7(2) . .
C6 C1 C7 121.4(2) . .
C3 C2 C1 121.1(2) . .
C3 C2 H2 119.4 . .
C1 C2 H2 119.4 . .
C2 C3 C4 119.7(2) . .
C2 C3 C8 117.7(2) . .
C4 C3 C8 122.7(2) . .
C5 C4 C3 119.3(2) . .
C5 C4 H4 120.4 . .
C3 C4 H4 120.4 . .
C4 C5 C6 120.8(3) . .
C4 C5 H5 119.6 . .
C6 C5 H5 119.6 . .
C5 C6 C1 120.2(3) . .
C5 C6 H6 119.9 . .
C1 C6 H6 119.9 . .
O2 C7 O1 122.3(2) . .
O2 C7 C1 120.2(2) . .
O1 C7 C1 117.5(2) . .
O3 C8 O4 123.2(3) . .
O3 C8 C3 122.6(2) . .
O4 C8 C3 114.2(2) . .
N1 C9 C10 121.7(2) . .
N1 C9 C14 117.3(2) . .
C10 C9 C14 121.0(2) . .
C11 C10 C9 121.5(2) . .
C11 C10 H10 119.2 . .
C9 C10 H10 119.2 . .
C10 C11 C12 115.9(2) . .
C10 C11 C11 121.5(3) . 7_455
C12 C11 C11 122.6(3) . 7_455
C13 C12 C11 120.1(2) . .
C13 C12 H12 120.0 . .
C11 C12 H12 120.0 . .
N1 C13 C12 123.6(2) . .
N1 C13 H13 118.2 . .
C12 C13 H13 118.2 . .
C9 C14 H14A 109.5 . .
C9 C14 H14B 109.5 . .
H14A C14 H14B 109.5 . .
C9 C14 H14C 109.5 . .
H14A C14 H14C 109.5 . .
H14B C14 H14C 109.5 . .
C9 N1 C13 117.2(2) . .
C9 N1 Zn1 124.41(17) . .
C13 N1 Zn1 118.15(17) . .
C7 O1 Zn1 106.97(16) . .
C8 O4 H4A 109.5 . .
O1 Zn1 O1 127.96(11) . 2
O1 Zn1 N1 100.62(8) . .
O1 Zn1 N1 108.75(7) 2 .
O1 Zn1 N1 108.75(7) . 2
O1 Zn1 N1 100.62(8) 2 2
N1 Zn1 N1 109.61(11) . 2

loop_
_geom_bond_atom_site_label_1
_geom_bond_atom_site_label_2
_geom_bond_distance
_geom_bond_site_symmetry_2
C1 C2 1.388(4) .
C1 C6 1.389(3) .
C1 C7 1.500(3) .
C2 C3 1.380(3) .
C2 H2 0.9300 .
C3 C4 1.397(4) .
C3 C8 1.490(4) .
C4 C5 1.380(4) .
C4 H4 0.9300 .
C5 C6 1.384(4) .
C5 H5 0.9300 .
C6 H6 0.9300 .
C7 O2 1.249(3) .
C7 O1 1.276(3) .
C8 O3 1.211(3) .
C8 O4 1.318(3) .
C9 N1 1.341(3) .
C9 C10 1.389(4) .
C9 C14 1.498(4) .
C10 C11 1.382(3) .
C10 H10 0.9300 .
C11 C12 1.399(4) .
C11 C11 1.495(5) 7_455
C12 C13 1.367(4) .
C12 H12 0.9300 .
C13 N1 1.350(3) .
C13 H13 0.9300 .
C14 H14A 0.9600 .
C14 H14B 0.9600 .
C14 H14C 0.9600 .
N1 Zn1 2.097(2) .
O1 Zn1 1.9727(17) .
O4 H4A 0.8200 .
Zn1 O1 1.9727(17) 2
Zn1 N1 2.097(2) 2
